data_7130888
loop_
_publ_author_name
'Chandrasekharan, Sanoop P.'
'Vaishanv, Narendra Kumar'
'Kant, Ruchir'
'Mohanan, Kishor'

_publ_section_title
;
 Substrate-controlled product divergence in the reaction of
 \a--fluoro--\b-ketoamides with arynes
;
_journal_name_full 'Chemical Communications'
_journal_paper_doi 10.1039/D2CC04657A
_journal_year 2022
_chemical_compound_source 'see text'
_chemical_formula_moiety 'C18 H15 F N2 O2'
_chemical_formula_sum 'C18 H15 F N2 O2'
_chemical_formula_weight 310.32
_space_group_IT_number 14
_space_group_name_Hall '-P 2ybc'
_space_group_name_H-M_alt 'P 1 21/c 1'
_symmetry_cell_setting monoclinic
_symmetry_Int_Tables_number 14
_symmetry_space_group_name_Hall '-P 2ybc'
_symmetry_space_group_name_H-M 'P 1 21/c 1'
_atom_sites_solution_hydrogens geom
_atom_sites_solution_primary direct
_atom_sites_solution_secondary difmap
_audit_update_record
;
2020-08-23 deposited with the CCDC.	2022-10-24 downloaded from the CCDC.
;
_cell_angle_alpha 90
_cell_angle_beta 101.443(8)
_cell_angle_gamma 90
_cell_formula_units_Z 4
_cell_length_a 7.912(2)
_cell_length_b 13.614(3)
_cell_length_c 14.075(4)
_cell_measurement_reflns_used 9880
_cell_measurement_temperature 273(2)
_cell_measurement_theta_max 28.30
_cell_measurement_theta_min 2.63
_cell_volume 1485.9(7)
_computing_cell_refinement 'Bruker SAINT'
_computing_data_collection 'Bruker APEX2'
_computing_data_reduction 'Bruker SAINT'
_computing_molecular_graphics 'SHELXTL (Bruker, 1997)'
_computing_publication_material 'SHELXTL (Bruker, 1997)'
_computing_structure_refinement 'SHELXL-97 (Sheldrick, 1997)'
_computing_structure_solution 'SHELXS-97 (Sheldrick, 1990)'
_diffrn_ambient_temperature 273(2)
_diffrn_measured_fraction_theta_full 0.995
_diffrn_measured_fraction_theta_max 0.995
_diffrn_measurement_device_type 'Bruker APEX-II CCD'
_diffrn_measurement_method '\f and \w scans'
_diffrn_radiation_probe x-ray
_diffrn_radiation_type MoK\a
_diffrn_radiation_wavelength 0.71073
_diffrn_reflns_av_R_equivalents 0.0504
_diffrn_reflns_av_sigmaI/netI 0.0332
_diffrn_reflns_limit_h_max 10
_diffrn_reflns_limit_h_min -10
_diffrn_reflns_limit_k_max 18
_diffrn_reflns_limit_k_min -18
_diffrn_reflns_limit_l_max 18
_diffrn_reflns_limit_l_min -18
_diffrn_reflns_number 22134
_diffrn_reflns_theta_full 28.32
_diffrn_reflns_theta_max 28.32
_diffrn_reflns_theta_min 2.63
_diffrn_standards_number 0
_exptl_absorpt_coefficient_mu 0.100
_exptl_absorpt_correction_T_max 0.989
_exptl_absorpt_correction_T_min 0.974
_exptl_absorpt_correction_type multi-scan
_exptl_absorpt_process_details ' SADABS-2016/2'
_exptl_crystal_colour Colorless
_exptl_crystal_density_diffrn 1.387
_exptl_crystal_density_method 'Not Measured'
_exptl_crystal_description Block
_exptl_crystal_F_000 648
_exptl_crystal_size_max 0.260
_exptl_crystal_size_mid 0.170
_exptl_crystal_size_min 0.110
_refine_diff_density_max 0.353
_refine_diff_density_min -0.224
_refine_diff_density_rms 0.051
_refine_ls_extinction_method none
_refine_ls_goodness_of_fit_ref 1.059
_refine_ls_hydrogen_treatment constr
_refine_ls_matrix_type full
_refine_ls_number_parameters 210
_refine_ls_number_reflns 3677
_refine_ls_number_restraints 0
_refine_ls_restrained_S_all 1.059
_refine_ls_R_factor_all 0.0566
_refine_ls_R_factor_gt 0.0441
_refine_ls_shift/su_max 0.000
_refine_ls_shift/su_mean 0.000
_refine_ls_structure_factor_coef Fsqd
_refine_ls_weighting_details 'calc w=1/[\s^2^(Fo^2^)+(0.0264P)^2^+1.2216P] where P=(Fo^2^+2Fc^2^)/3'
_refine_ls_weighting_scheme calc
_refine_ls_wR_factor_gt 0.0944
_refine_ls_wR_factor_ref 0.1033
_reflns_number_gt 3093
_reflns_number_total 3677
_reflns_threshold_expression >2sigma(I)
_cod_data_source_file d2cc04657a2.cif
_cod_data_source_block xxx
_cod_depositor_comments
;
The following automatic conversions were performed:

data item '_exptl_absorpt_correction_type' value 'Multi-scan' was
changed to 'multi-scan' in accordance with the
/home/data/users/saulius/crontab/automatic-downloads/rss-feeds/RSC/lib/dictionaries/cif_core.dic
dictionary named 'cif_core.dic' version 2.4.2 last updated on
2011-04-26.

data item '_refine_ls_hydrogen_treatment' value 'Constr' was changed
to 'constr' in accordance with the
/home/data/users/saulius/crontab/automatic-downloads/rss-feeds/RSC/lib/dictionaries/cif_core.dic
dictionary named 'cif_core.dic' version 2.4.2 last updated on
2011-04-26.

data item '_symmetry_cell_setting' value 'Monoclinic' was changed to
'monoclinic' in accordance with the
/home/data/users/saulius/crontab/automatic-downloads/rss-feeds/RSC/lib/dictionaries/cif_core.dic
dictionary named 'cif_core.dic' version 2.4.2 last updated on
2011-04-26.

Automatic conversion script
Id: cif_fix_values 7556 2019-12-06 15:28:31Z antanas 
;
_cod_original_sg_symbol_H-M 'P 21/c'
_cod_database_code 7130888

loop_
_symmetry_equiv_pos_site_id
_symmetry_equiv_pos_as_xyz
1 x,y,z
2 -x,1/2+y,1/2-z
3 -x,-y,-z
4 x,1/2-y,1/2+z

loop_
_atom_site_aniso_label
_atom_site_aniso_U_11
_atom_site_aniso_U_22
_atom_site_aniso_U_33
_atom_site_aniso_U_23
_atom_site_aniso_U_13
_atom_site_aniso_U_12
F1 0.0274(5) 0.0229(5) 0.0164(4) 0.0032(3) 0.0003(4) 0.0054(4)
O1 0.0208(5) 0.0142(5) 0.0211(5) 0.0036(4) 0.0055(4) -0.0009(4)
O2 0.0240(5) 0.0171(5) 0.0236(5) -0.0045(4) 0.0023(4) 0.0001(4)
N1 0.0170(6) 0.0131(5) 0.0164(6) 0.0010(4) 0.0040(4) 0.0005(4)
N2 0.0271(7) 0.0150(6) 0.0301(7) 0.0007(5) 0.0072(6) 0.0004(5)
C1 0.0190(7) 0.0179(7) 0.0155(6) 0.0004(5) 0.0039(5) -0.0033(5)
C2 0.0251(7) 0.0160(7) 0.0195(7) -0.0037(5) 0.0085(6) -0.0060(6)
C3 0.0241(7) 0.0127(6) 0.0242(7) -0.0004(5) 0.0115(6) -0.0003(6)
C4 0.0186(7) 0.0157(7) 0.0193(7) 0.0025(5) 0.0076(5) 0.0003(5)
C5 0.0165(6) 0.0134(6) 0.0163(6) 0.0007(5) 0.0060(5) -0.0026(5)
C6 0.0165(6) 0.0135(6) 0.0158(6) 0.0007(5) 0.0053(5) -0.0020(5)
C7 0.0164(6) 0.0159(6) 0.0161(6) 0.0014(5) 0.0044(5) -0.0032(5)
C8 0.0187(7) 0.0217(7) 0.0204(7) 0.0010(6) 0.0016(6) -0.0016(6)
C9 0.0179(6) 0.0139(6) 0.0142(6) 0.0026(5) 0.0013(5) 0.0004(5)
C10 0.0144(6) 0.0145(6) 0.0155(6) 0.0015(5) 0.0005(5) 0.0008(5)
C11 0.0235(7) 0.0198(7) 0.0191(7) -0.0013(6) 0.0079(6) -0.0001(6)
C12 0.0140(6) 0.0119(6) 0.0192(7) 0.0007(5) 0.0045(5) 0.0011(5)
C13 0.0175(7) 0.0175(7) 0.0166(7) -0.0010(5) 0.0010(5) 0.0005(5)
C14 0.0181(7) 0.0135(6) 0.0222(7) -0.0038(5) 0.0027(5) -0.0011(5)
C15 0.0154(6) 0.0116(6) 0.0225(7) -0.0003(5) 0.0062(5) 0.0019(5)
C16 0.0166(6) 0.0162(7) 0.0186(7) 0.0012(5) 0.0017(5) 0.0011(5)
C17 0.0162(6) 0.0135(6) 0.0199(7) -0.0006(5) 0.0015(5) -0.0013(5)
C18 0.0169(6) 0.0142(7) 0.0237(7) -0.0022(5) 0.0053(5) 0.0022(5)

loop_
_atom_site_label
_atom_site_type_symbol
_atom_site_thermal_displace_type
_atom_site_fract_x
_atom_site_fract_y
_atom_site_fract_z
_atom_site_occupancy
_atom_site_U_iso_or_equiv
_atom_site_calc_flag
_atom_site_refinement_flags
F1 F Uani 0.80464(12) 0.76442(7) 0.76116(6) 1.000 0.0228(3) . .
O1 O Uani 0.85271(13) 0.85298(7) 0.56009(7) 1.000 0.0185(3) . .
O2 O Uani 0.46305(14) 0.77009(8) 0.50546(8) 1.000 0.0219(3) . .
N1 N Uani 0.85394(15) 0.68689(9) 0.56793(8) 1.000 0.0154(3) . .
N2 N Uani 0.76202(18) 0.25263(9) 0.79004(10) 1.000 0.0239(4) . .
C1 C Uani 0.66651(19) 0.94090(11) 0.75369(10) 1.000 0.0174(4) . .
C2 C Uani 0.5966(2) 1.03423(11) 0.76014(11) 1.000 0.0196(4) . .
C3 C Uani 0.46482(19) 1.06716(11) 0.68740(11) 1.000 0.0194(4) . .
C4 C Uani 0.39983(19) 1.00609(10) 0.60974(11) 1.000 0.0173(4) . .
C5 C Uani 0.46912(18) 0.91248(10) 0.60215(10) 1.000 0.0150(3) . .
C6 C Uani 0.60680(18) 0.87983(10) 0.67480(10) 1.000 0.0150(3) . .
C7 C Uani 0.39389(18) 0.84827(10) 0.51859(10) 1.000 0.0160(3) . .
C8 C Uani 0.23022(19) 0.88014(11) 0.45158(11) 1.000 0.0206(4) . .
C9 C Uani 0.69248(18) 0.78059(10) 0.67126(10) 1.000 0.0156(3) . .
C10 C Uani 0.80661(17) 0.77713(10) 0.59430(10) 1.000 0.0151(3) . .
C11 C Uani 0.96481(19) 0.68194(11) 0.49586(11) 1.000 0.0203(4) . .
C12 C Uani 0.83010(17) 0.59624(10) 0.61603(10) 1.000 0.0149(4) . .
C13 C Uani 0.71975(18) 0.52533(10) 0.56623(10) 1.000 0.0175(4) . .
C14 C Uani 0.70296(18) 0.43487(10) 0.60914(11) 1.000 0.0181(4) . .
C15 C Uani 0.79755(18) 0.41640(10) 0.70228(11) 1.000 0.0162(4) . .
C16 C Uani 0.90992(18) 0.48665(10) 0.75170(11) 1.000 0.0174(4) . .
C17 C Uani 0.92723(18) 0.57660(10) 0.70778(10) 1.000 0.0168(4) . .
C18 C Uani 0.77744(18) 0.32437(10) 0.74992(11) 1.000 0.0181(4) . .
H1 H Uiso 0.75470 0.91910 0.80300 1.000 0.0210 calc R
H2 H Uiso 0.63860 1.07420 0.81320 1.000 0.0240 calc R
H3 H Uiso 0.41990 1.12990 0.69050 1.000 0.0230 calc R
H4 H Uiso 0.30880 1.02770 0.56200 1.000 0.0210 calc R
H8A H Uiso 0.19930 0.83260 0.40070 1.000 0.0310 calc R
H8B H Uiso 0.24790 0.94290 0.42400 1.000 0.0310 calc R
H8C H Uiso 0.13920 0.88520 0.48740 1.000 0.0310 calc R
H9 H Uiso 0.60500 0.72870 0.65880 1.000 0.0190 calc R
H11A H Uiso 0.92790 0.73020 0.44630 1.000 0.0300 calc R
H11B H Uiso 0.95690 0.61770 0.46720 1.000 0.0300 calc R
H11C H Uiso 1.08210 0.69470 0.52690 1.000 0.0300 calc R
H13 H Uiso 0.65740 0.53860 0.50430 1.000 0.0210 calc R
H14 H Uiso 0.62970 0.38720 0.57630 1.000 0.0220 calc R
H16 H Uiso 0.97280 0.47350 0.81350 1.000 0.0210 calc R
H17 H Uiso 1.00350 0.62350 0.73960 1.000 0.0200 calc R

loop_
_atom_type_symbol
_atom_type_description
_atom_type_scat_dispersion_real
_atom_type_scat_dispersion_imag
_atom_type_scat_source
O O 0.0106 0.0060 'International Tables Vol C Tables 4.2.6.8 and 6.1.1.4'
N N 0.0061 0.0033 'International Tables Vol C Tables 4.2.6.8 and 6.1.1.4'
F F 0.0171 0.0103 'International Tables Vol C Tables 4.2.6.8 and 6.1.1.4'
H H 0.0000 0.0000 'International Tables Vol C Tables 4.2.6.8 and 6.1.1.4'
C C 0.0033 0.0016 'International Tables Vol C Tables 4.2.6.8 and 6.1.1.4'

loop_
_geom_angle_atom_site_label_1
_geom_angle_atom_site_label_2
_geom_angle_atom_site_label_3
_geom_angle
_geom_angle_site_symmetry_1
_geom_angle_site_symmetry_2
_geom_angle_site_symmetry_3
_geom_angle_publ_flag
C10 N1 C11 117.74(12) . . . yes
C10 N1 C12 125.38(12) . . . yes
C11 N1 C12 115.98(11) . . . yes
C2 C1 C6 121.28(13) . . . no
C1 C2 C3 119.81(14) . . . no
C2 C3 C4 119.72(14) . . . no
C3 C4 C5 121.05(14) . . . no
C4 C5 C6 119.32(13) . . . no
C4 C5 C7 119.52(13) . . . no
C6 C5 C7 121.15(12) . . . no
C1 C6 C5 118.76(13) . . . no
C1 C6 C9 118.35(13) . . . no
C5 C6 C9 122.89(12) . . . no
O2 C7 C5 120.46(13) . . . yes
O2 C7 C8 120.59(13) . . . yes
C5 C7 C8 118.94(12) . . . no
F1 C9 C6 108.37(11) . . . yes
F1 C9 C10 105.86(11) . . . yes
C6 C9 C10 112.21(11) . . . no
O1 C10 N1 122.39(13) . . . yes
O1 C10 C9 120.78(12) . . . yes
N1 C10 C9 116.83(12) . . . yes
N1 C12 C13 119.03(12) . . . yes
N1 C12 C17 120.13(12) . . . yes
C13 C12 C17 120.61(13) . . . no
C12 C13 C14 119.98(13) . . . no
C13 C14 C15 119.19(13) . . . no
C14 C15 C16 120.96(13) . . . no
C14 C15 C18 120.25(13) . . . no
C16 C15 C18 118.78(13) . . . no
C15 C16 C17 119.44(14) . . . no
C12 C17 C16 119.79(13) . . . no
N2 C18 C15 178.18(16) . . . yes
C2 C1 H1 119.00 . . . no
C6 C1 H1 119.00 . . . no
C1 C2 H2 120.00 . . . no
C3 C2 H2 120.00 . . . no
C2 C3 H3 120.00 . . . no
C4 C3 H3 120.00 . . . no
C3 C4 H4 119.00 . . . no
C5 C4 H4 119.00 . . . no
C7 C8 H8A 109.00 . . . no
C7 C8 H8B 109.00 . . . no
C7 C8 H8C 109.00 . . . no
H8A C8 H8B 110.00 . . . no
H8A C8 H8C 109.00 . . . no
H8B C8 H8C 109.00 . . . no
F1 C9 H9 110.00 . . . no
C6 C9 H9 110.00 . . . no
C10 C9 H9 110.00 . . . no
N1 C11 H11A 109.00 . . . no
N1 C11 H11B 110.00 . . . no
N1 C11 H11C 109.00 . . . no
H11A C11 H11B 109.00 . . . no
H11A C11 H11C 110.00 . . . no
H11B C11 H11C 109.00 . . . no
C12 C13 H13 120.00 . . . no
C14 C13 H13 120.00 . . . no
C13 C14 H14 120.00 . . . no
C15 C14 H14 120.00 . . . no
C15 C16 H16 120.00 . . . no
C17 C16 H16 120.00 . . . no
C12 C17 H17 120.00 . . . no
C16 C17 H17 120.00 . . . no

loop_
_geom_bond_atom_site_label_1
_geom_bond_atom_site_label_2
_geom_bond_distance
_geom_bond_site_symmetry_1
_geom_bond_site_symmetry_2
_geom_bond_publ_flag
F1 C9 1.4112(17) . . yes
O1 C10 1.2251(17) . . yes
O2 C7 1.2274(18) . . yes
N1 C10 1.3574(19) . . yes
N1 C11 1.468(2) . . yes
N1 C12 1.4379(19) . . yes
N2 C18 1.1467(19) . . yes
C1 C2 1.396(2) . . no
C1 C6 1.393(2) . . no
C2 C3 1.383(2) . . no
C3 C4 1.388(2) . . no
C4 C5 1.400(2) . . no
C5 C6 1.410(2) . . no
C5 C7 1.491(2) . . no
C6 C9 1.517(2) . . no
C7 C8 1.507(2) . . no
C9 C10 1.542(2) . . no
C12 C13 1.394(2) . . no
C12 C17 1.391(2) . . no
C13 C14 1.390(2) . . no
C14 C15 1.397(2) . . no
C15 C16 1.394(2) . . no
C15 C18 1.445(2) . . no
C16 C17 1.391(2) . . no
C1 H1 0.9300 . . no
C2 H2 0.9300 . . no
C3 H3 0.9300 . . no
C4 H4 0.9300 . . no
C8 H8A 0.9600 . . no
C8 H8B 0.9600 . . no
C8 H8C 0.9600 . . no
C9 H9 0.9800 . . no
C11 H11A 0.9600 . . no
C11 H11B 0.9600 . . no
C11 H11C 0.9600 . . no
C13 H13 0.9300 . . no
C14 H14 0.9300 . . no
C16 H16 0.9300 . . no
C17 H17 0.9300 . . no

loop_
_geom_contact_atom_site_label_1
_geom_contact_atom_site_label_2
_geom_contact_distance
_geom_contact_site_symmetry_1
_geom_contact_site_symmetry_2
_geom_contact_publ_flag
F1 O1 3.1677(16) . . no
F1 N1 3.0140(17) . . no
F1 C12 3.1014(19) . . no
F1 C17 2.8866(19) . . no
F1 H1 2.2400 . . no
F1 H17 2.5400 . . no
F1 H3 2.7300 . 2_646 no
F1 H11A 2.6000 . 4_565 no
O1 F1 3.1677(16) . . no
O1 O2 3.2294(18) . . no
O1 C5 3.306(2) . . no
O1 C4 3.390(2) . 3_676 no
O2 O1 3.2294(18) . . no
O2 C9 2.6609(19) . . no
O2 C10 2.7592(19) . . no
O2 N1 3.2469(19) . . no
O2 C14 3.357(2) . 3_666 no
O1 H8B 2.9100 . 3_676 no
O1 H8C 2.7000 . 1_655 no
O1 H11A 2.4700 . . no
O1 H11C 2.9100 . . no
O1 H16 2.6100 . 2_756 no
O1 H4 2.5200 . 3_676 no
O2 H9 2.3000 . . no
O2 H14 2.4700 . 3_666 no
N1 F1 3.0140(17) . . no
N1 O2 3.2469(19) . . no
N2 C2 3.242(2) . 1_545 no
N2 C17 3.429(2) . 2_746 no
N2 C5 3.389(2) . 2_646 no
N2 C7 3.434(2) . 2_646 no
N2 H2 2.6600 . 1_545 no
N2 H11C 2.7400 . 2_746 no
N2 H17 2.6500 . 2_746 no
C1 C16 3.424(2) . 2_756 no
C2 N2 3.242(2) . 1_565 no
C2 C14 3.544(2) . 2_656 no
C3 C7 3.503(2) . 3_676 no
C3 C15 3.495(2) . 2_656 no
C3 C16 3.426(2) . 2_656 no
C3 C8 3.469(2) . 3_676 no
C4 C8 3.566(2) . 3_676 no
C4 C7 3.321(2) . 3_676 no
C4 C16 3.432(2) . 2_656 no
C4 O1 3.390(2) . 3_676 no
C4 C15 3.545(2) . 2_656 no
C4 C5 3.525(2) . 3_676 no
C5 O1 3.306(2) . . no
C5 N2 3.389(2) . 2_656 no
C5 C4 3.525(2) . 3_676 no
C5 C18 3.345(2) . 2_656 no
C6 C18 3.495(2) . 2_656 no
C7 C10 3.370(2) . . no
C7 C4 3.321(2) . 3_676 no
C7 N2 3.434(2) . 2_656 no
C7 C3 3.503(2) . 3_676 no
C8 C3 3.469(2) . 3_676 no
C8 C4 3.566(2) . 3_676 no
C8 C11 3.549(2) . 1_455 no
C9 C17 3.324(2) . . no
C9 O2 2.6609(19) . . no
C10 C7 3.370(2) . . no
C10 O2 2.7592(19) . . no
C11 C8 3.549(2) . 1_655 no
C12 F1 3.1014(19) . . no
C14 C2 3.544(2) . 2_646 no
C14 O2 3.357(2) . 3_666 no
C15 C4 3.545(2) . 2_646 no
C15 C3 3.495(2) . 2_646 no
C16 C4 3.432(2) . 2_646 no
C16 C1 3.424(2) . 2_746 no
C16 C3 3.426(2) . 2_646 no
C17 C9 3.324(2) . . no
C17 F1 2.8866(19) . . no
C17 N2 3.429(2) . 2_756 no
C18 C5 3.345(2) . 2_646 no
C18 C6 3.495(2) . 2_646 no
C2 H8B 3.1000 . 3_676 no
C3 H8B 3.0100 . 3_676 no
C4 H8B 3.0000 . 3_676 no
C4 H8B 2.7900 . . no
C4 H8C 2.9200 . . no
C5 H8B 3.0600 . 3_676 no
C7 H9 2.8300 . . no
C8 H11C 3.0600 . 1_455 no
C8 H4 2.5400 . . no
C9 H3 3.0800 . 2_646 no
C12 H9 2.6900 . . no
C13 H13 3.0800 . 3_666 no
C13 H11B 2.8400 . . no
C14 H13 3.0000 . 3_666 no
C16 H1 3.0500 . 2_746 no
C18 H8A 3.0400 . 3_666 no
H1 F1 2.2400 . . no
H1 C16 3.0500 . 2_756 no
H1 H11B 2.5900 . 4_565 no
H2 N2 2.6600 . 1_565 no
H3 F1 2.7300 . 2_656 no
H3 C9 3.0800 . 2_656 no
H3 H9 2.5500 . 2_656 no
H4 C8 2.5400 . . no
H4 H8B 2.2300 . . no
H4 H8C 2.4700 . . no
H4 O1 2.5200 . 3_676 no
H8A C18 3.0400 . 3_666 no
H8A H17 2.5500 . 4_464 no
H8B C4 2.7900 . . no
H8B H4 2.2300 . . no
H8B O1 2.9100 . 3_676 no
H8B C2 3.1000 . 3_676 no
H8B C3 3.0100 . 3_676 no
H8B C4 3.0000 . 3_676 no
H8B C5 3.0600 . 3_676 no
H8C O1 2.7000 . 1_455 no
H8C C4 2.9200 . . no
H8C H4 2.4700 . . no
H9 O2 2.3000 . . no
H9 C7 2.8300 . . no
H9 C12 2.6900 . . no
H9 H3 2.5500 . 2_646 no
H11A O1 2.4700 . . no
H11A F1 2.6000 . 4_564 no
H11B C13 2.8400 . . no
H11B H1 2.5900 . 4_564 no
H11C O1 2.9100 . . no
H11C C8 3.0600 . 1_655 no
H11C N2 2.7400 . 2_756 no
H13 C13 3.0800 . 3_666 no
H13 C14 3.0000 . 3_666 no
H13 H14 2.5400 . 3_666 no
H14 O2 2.4700 . 3_666 no
H14 H13 2.5400 . 3_666 no
H16 O1 2.6100 . 2_746 no
H17 F1 2.5400 . . no
H17 N2 2.6500 . 2_756 no
H17 H8A 2.5500 . 4_665 no

loop_
_geom_hbond_atom_site_label_D
_geom_hbond_atom_site_label_H
_geom_hbond_atom_site_label_A
_geom_hbond_distance_DH
_geom_hbond_distance_HA
_geom_hbond_distance_DA
_geom_hbond_angle_DHA
_geom_hbond_site_symmetry_A
_geom_hbond_publ_flag
C1 H1 F1 0.9300 2.2400 2.6329(19) 104.00 . yes
C4 H4 O1 0.9300 2.5200 3.390(2) 156.00 3_676 yes
C9 H9 O2 0.9800 2.3000 2.6609(19) 101.00 . yes
C14 H14 O2 0.9300 2.4700 3.357(2) 159.00 3_666 yes
C17 H17 F1 0.9300 2.5400 2.8866(19) 103.00 . yes

loop_
_geom_torsion_atom_site_label_1
_geom_torsion_atom_site_label_2
_geom_torsion_atom_site_label_3
_geom_torsion_atom_site_label_4
_geom_torsion
_geom_torsion_site_symmetry_1
_geom_torsion_site_symmetry_2
_geom_torsion_site_symmetry_3
_geom_torsion_site_symmetry_4
_geom_torsion_publ_flag
C11 N1 C12 C17 98.64(15) . . . . no
C11 N1 C10 O1 0.2(2) . . . . no
C12 N1 C10 O1 168.82(13) . . . . no
C11 N1 C10 C9 -179.08(12) . . . . no
C12 N1 C10 C9 -10.43(19) . . . . no
C10 N1 C12 C13 115.25(16) . . . . no
C11 N1 C12 C13 -75.92(16) . . . . no
C10 N1 C12 C17 -70.19(19) . . . . no
C2 C1 C6 C5 -2.2(2) . . . . no
C2 C1 C6 C9 178.22(14) . . . . no
C6 C1 C2 C3 0.4(2) . . . . no
C1 C2 C3 C4 1.7(2) . . . . no
C2 C3 C4 C5 -2.0(2) . . . . no
C3 C4 C5 C7 178.93(14) . . . . no
C3 C4 C5 C6 0.2(2) . . . . no
C4 C5 C6 C1 1.9(2) . . . . no
C4 C5 C6 C9 -178.51(13) . . . . no
C7 C5 C6 C1 -176.86(13) . . . . no
C7 C5 C6 C9 2.8(2) . . . . no
C4 C5 C7 O2 172.86(14) . . . . no
C4 C5 C7 C8 -8.1(2) . . . . no
C6 C5 C7 O2 -8.4(2) . . . . no
C6 C5 C7 C8 170.61(13) . . . . no
C1 C6 C9 C10 -107.53(15) . . . . no
C5 C6 C9 F1 -170.62(13) . . . . no
C5 C6 C9 C10 72.85(17) . . . . no
C1 C6 C9 F1 9.00(18) . . . . no
F1 C9 C10 O1 -101.22(14) . . . . no
C6 C9 C10 O1 16.81(18) . . . . no
C6 C9 C10 N1 -163.94(12) . . . . no
F1 C9 C10 N1 78.04(14) . . . . no
N1 C12 C13 C14 176.05(13) . . . . no
C17 C12 C13 C14 1.5(2) . . . . no
N1 C12 C17 C16 -176.65(13) . . . . no
C13 C12 C17 C16 -2.2(2) . . . . no
C12 C13 C14 C15 0.1(2) . . . . no
C13 C14 C15 C16 -1.0(2) . . . . no
C13 C14 C15 C18 177.65(13) . . . . no
C14 C15 C16 C17 0.4(2) . . . . no
C18 C15 C16 C17 -178.32(13) . . . . no
C15 C16 C17 C12 1.2(2) . . . . no
